data_4114235
loop_
_publ_author_name
'Jake D. Soper'
'James M. Mayer'

_publ_contact_author
;
      Mayer, James M.
    Department of Chemistry, BOX 351700
    University of Washington
    Seattle, WA 98195
    USA
;
_publ_contact_author_email mayer@chem.washington.edu
_publ_section_title
;
 Slow Hydrogen Atom Self-Exchange between Os(IV) Anilide and Os(III)
 Aniline Complexes: Relationships with Electron and Proton Transfer
 Self-Exchange
;
_journal_name_full 'Journal of the American Chemical Society'
_journal_page_first 12217
_journal_page_last 12229
_journal_paper_doi 10.1021/ja036328k
_journal_volume 125
_journal_year 2003
_chemical_formula_moiety 'C19 H25 B Cl2 N7 Os'
_chemical_formula_sum 'C19 H25 B Cl2 N7 Os'
_chemical_formula_weight 623.37
_chemical_name_common JDS-IV-16
_chemical_name_systematic JDS-IV-16
_space_group_IT_number 14
_symmetry_cell_setting monoclinic
_symmetry_space_group_name_Hall '-P 2ybc'
_symmetry_space_group_name_H-M 'P 1 21/c 1'
_atom_sites_solution_hydrogens geom
_atom_sites_solution_primary direct
_atom_sites_solution_secondary difmap
_audit_creation_method SHELXL-97
_cell_angle_alpha 90.00
_cell_angle_beta 107.515(8)
_cell_angle_gamma 90.00
_cell_formula_units_Z 4
_cell_length_a 13.8510(17)
_cell_length_b 8.6240(11)
_cell_length_c 19.889(3)
_cell_measurement_reflns_used 237
_cell_measurement_temperature 130(2)
_cell_volume 2265.6(5)
_computing_cell_refinement 'HKL Scalepack (Otwinowski & Minor 1997)'
_computing_data_collection KappaCCD
_computing_data_reduction HKL2000
_computing_molecular_graphics maXus
_computing_publication_material 'SHELXL-97 (Sheldrick, 1997)'
_computing_structure_refinement 'SHELXL-97 (Sheldrick, 1997)'
_computing_structure_solution SIR97
_diffrn_ambient_temperature 130(2)
_diffrn_measured_fraction_theta_full 0.967
_diffrn_measured_fraction_theta_max 0.967
_diffrn_measurement_device_type 'Nonius KappaCCD'
_diffrn_measurement_method '\f and \w scans'
_diffrn_radiation_monochromator graphite
_diffrn_radiation_source 'fine-focus sealed tube'
_diffrn_radiation_type MoK\a
_diffrn_radiation_wavelength 0.71073
_diffrn_reflns_av_R_equivalents 0.1030
_diffrn_reflns_av_sigmaI/netI 0.1642
_diffrn_reflns_limit_h_max 15
_diffrn_reflns_limit_h_min -15
_diffrn_reflns_limit_k_max 9
_diffrn_reflns_limit_k_min -9
_diffrn_reflns_limit_l_max 22
_diffrn_reflns_limit_l_min -22
_diffrn_reflns_number 5504
_diffrn_reflns_theta_full 23.57
_diffrn_reflns_theta_max 23.57
_diffrn_reflns_theta_min 1.54
_exptl_absorpt_coefficient_mu 5.885
_exptl_absorpt_correction_T_max 0.8914
_exptl_absorpt_correction_T_min 0.3324
_exptl_absorpt_correction_type Denzo2000
_exptl_absorpt_process_details 'numerical, using redundancy'
_exptl_crystal_colour pale-orange
_exptl_crystal_density_diffrn 1.828
_exptl_crystal_description plate
_exptl_crystal_F_000 1212
_exptl_crystal_size_max 0.24
_exptl_crystal_size_mid 0.19
_exptl_crystal_size_min 0.02
_refine_diff_density_max 0.884
_refine_diff_density_min -1.470
_refine_diff_density_rms 0.161
_refine_ls_extinction_coef 0.0006(2)
_refine_ls_extinction_expression Fc^*^=kFc[1+0.001xFc^2^\l^3^/sin(2\q)]^-1/4^
_refine_ls_extinction_method SHELXL
_refine_ls_goodness_of_fit_ref 0.934
_refine_ls_hydrogen_treatment 'H atoms riding'
_refine_ls_matrix_type full
_refine_ls_number_parameters 268
_refine_ls_number_reflns 3277
_refine_ls_number_restraints 0
_refine_ls_restrained_S_all 0.934
_refine_ls_R_factor_all 0.1304
_refine_ls_R_factor_gt 0.0535
_refine_ls_shift/su_max 0.000
_refine_ls_shift/su_mean 0.000
_refine_ls_structure_factor_coef Fsqd
_refine_ls_weighting_details 'calc w=1/[\s^2^(Fo^2^)+(0.0000P)^2^+0.0000P] where P=(Fo^2^+2Fc^2^)/3'
_refine_ls_weighting_scheme calc
_refine_ls_wR_factor_gt 0.0891
_refine_ls_wR_factor_ref 0.1075
_reflns_number_gt 1794
_reflns_number_total 3277
_reflns_threshold_expression >2sigma(I)
_cod_data_source_file ja036328ksi20030528_060528.cif
_cod_data_source_block shelxl
_cod_database_code 4114235

loop_
_symmetry_equiv_pos_as_xyz
'x, y, z'
'-x, y+1/2, -z+1/2'
'-x, -y, -z'
'x, -y-1/2, z-1/2'

loop_
_atom_site_label
_atom_site_type_symbol
_atom_site_fract_x
_atom_site_fract_y
_atom_site_fract_z
_atom_site_U_iso_or_equiv
_atom_site_adp_type
_atom_site_occupancy
_atom_site_symmetry_multiplicity
_atom_site_calc_flag
_atom_site_refinement_flags
Os1 Os 0.25458(4) 0.04028(6) 0.45036(3) 0.0488(3) Uani 1 1 d .
Cl1 Cl 0.3857(2) -0.0869(4) 0.53828(16) 0.0559(10) Uani 1 1 d .
Cl2 Cl 0.1800(3) -0.2004(4) 0.40577(17) 0.0563(10) Uani 1 1 d .
N1 N 0.1413(8) 0.1547(13) 0.3757(6) 0.051(3) Uani 1 1 d .
N3 N 0.3130(7) 0.2502(12) 0.4904(5) 0.043(3) Uani 1 1 d .
N5 N 0.1648(8) 0.0640(14) 0.5145(5) 0.046(3) Uani 1 1 d .
N7 N 0.3521(8) 0.0244(12) 0.3861(5) 0.062(3) Uani 1 1 d .
H7A H 0.4162 0.0454 0.4152 0.075 Uiso 1 1 calc R
H7B H 0.3522 -0.0784 0.3737 0.075 Uiso 1 1 calc R
N2 N 0.1005(9) 0.2858(13) 0.3937(5) 0.052(3) Uani 1 1 d .
C3 C 0.0281(10) 0.3356(17) 0.3356(7) 0.064(4) Uani 1 1 d .
H3 H -0.0151 0.4221 0.3335 0.077 Uiso 1 1 calc R
C2 C 0.0273(11) 0.2398(18) 0.2794(8) 0.073(5) Uani 1 1 d .
H2 H -0.0142 0.2477 0.2318 0.088 Uiso 1 1 calc R
C1 C 0.1022(9) 0.1277(15) 0.3092(8) 0.056(4) Uani 1 1 d .
H1 H 0.1210 0.0451 0.2842 0.067 Uiso 1 1 calc R
N4 N 0.2482(7) 0.3670(13) 0.4916(5) 0.046(3) Uani 1 1 d .
C6 C 0.3017(10) 0.4956(14) 0.5167(6) 0.047(4) Uani 1 1 d .
H6 H 0.2736 0.5935 0.5223 0.057 Uiso 1 1 calc R
C5 C 0.4022(10) 0.4641(16) 0.5329(6) 0.048(3) Uani 1 1 d .
H5 H 0.4571 0.5334 0.5515 0.058 Uiso 1 1 calc R
C4 C 0.4071(10) 0.3081(17) 0.5164(6) 0.052(4) Uani 1 1 d .
H4 H 0.4678 0.2510 0.5227 0.062 Uiso 1 1 calc R
N6 N 0.1170(8) 0.2031(13) 0.5178(6) 0.048(3) Uani 1 1 d .
C9 C 0.0638(10) 0.186(2) 0.5626(7) 0.061(4) Uani 1 1 d .
H9 H 0.0226 0.2642 0.5737 0.073 Uiso 1 1 calc R
C8 C 0.0766(11) 0.041(2) 0.5906(6) 0.059(4) Uani 1 1 d .
H8 H 0.0492 -0.0017 0.6250 0.070 Uiso 1 1 calc R
C7 C 0.1376(11) -0.0285(18) 0.5581(7) 0.059(4) Uani 1 1 d .
H7 H 0.1586 -0.1335 0.5659 0.071 Uiso 1 1 calc R
B1 B 0.1347(12) 0.335(2) 0.4704(9) 0.061(5) Uani 1 1 d .
H1 H 0.0975 0.4300 0.4770 0.074 Uiso 1 1 calc R
C11 C 0.333(2) 0.257(4) 0.3299(16) 0.061(9) Uiso 0.50 1 d P
H11 H 0.3425 0.3004 0.3752 0.073 Uiso 0.50 1 calc PR
C17 C 0.258(3) -0.209(5) 0.218(2) 0.058(14) Uiso 0.50 1 d P
H17A H 0.2229 -0.2356 0.2526 0.087 Uiso 0.50 1 calc PR
H17B H 0.2665 -0.3019 0.1924 0.087 Uiso 0.50 1 calc PR
H17C H 0.2175 -0.1323 0.1847 0.087 Uiso 0.50 1 calc PR
C13 C 0.307(2) 0.281(4) 0.2066(17) 0.062(9) Uiso 0.50 1 d P
H13 H 0.2854 0.3369 0.1635 0.074 Uiso 0.50 1 calc PR
C14 C 0.332(2) 0.130(4) 0.2053(16) 0.059(8) Uiso 0.50 1 d P
H14 H 0.3393 0.0898 0.1626 0.071 Uiso 0.50 1 calc PR
C10 C 0.3423(16) 0.106(3) 0.3259(11) 0.024(6) Uiso 0.50 1 d P
C12 C 0.311(2) 0.359(4) 0.2718(16) 0.054(8) Uiso 0.50 1 d P
H12 H 0.3007 0.4672 0.2751 0.065 Uiso 0.50 1 calc PR
C15 C 0.348(2) 0.023(4) 0.2650(17) 0.060(10) Uiso 0.50 1 d P
C18 C 0.398(2) -0.172(4) 0.1949(14) 0.083(10) Uiso 0.50 1 d P
H18A H 0.3543 -0.1252 0.1514 0.124 Uiso 0.50 1 calc PR
H18B H 0.4041 -0.2832 0.1880 0.124 Uiso 0.50 1 calc PR
H18C H 0.4653 -0.1236 0.2069 0.124 Uiso 0.50 1 calc PR
C16 C 0.3533(18) -0.145(3) 0.2532(12) 0.040(7) Uiso 0.50 1 d P
C19 C 0.4191(17) -0.235(3) 0.3178(11) 0.042(7) Uiso 0.50 1 d P
H19A H 0.4639 -0.1622 0.3507 0.063 Uiso 0.50 1 calc PR
H19B H 0.4600 -0.3120 0.3024 0.063 Uiso 0.50 1 calc PR
H19C H 0.3754 -0.2871 0.3413 0.063 Uiso 0.50 1 calc PR
C26 C 0.358(3) 0.283(4) 0.2633(17) 0.065(9) Uiso 0.50 1 d P
C23 C 0.236(3) -0.099(5) 0.165(2) 0.118(14) Uiso 0.50 1 d P
H23 H 0.2135 -0.1310 0.1175 0.142 Uiso 0.50 1 calc PR
C24 C 0.273(2) 0.057(4) 0.1852(15) 0.072(9) Uiso 0.50 1 d P
H24 H 0.2634 0.1334 0.1495 0.086 Uiso 0.50 1 calc PR
C29 C 0.472(3) 0.272(4) 0.2991(17) 0.114(13) Uiso 0.50 1 d P
H29A H 0.5044 0.2246 0.2664 0.172 Uiso 0.50 1 calc PR
H29B H 0.4851 0.2070 0.3414 0.172 Uiso 0.50 1 calc PR
H29C H 0.5001 0.3754 0.3123 0.172 Uiso 0.50 1 calc PR
C20 C 0.322(2) 0.002(4) 0.3052(16) 0.061(9) Uiso 0.50 1 d P
C27 C 0.341(2) 0.356(4) 0.1961(14) 0.076(11) Uiso 0.50 1 d P
H27A H 0.2681 0.3560 0.1709 0.115 Uiso 0.50 1 calc PR
H27B H 0.3768 0.2985 0.1685 0.115 Uiso 0.50 1 calc PR
H27C H 0.3657 0.4629 0.2027 0.115 Uiso 0.50 1 calc PR
C28 C 0.308(3) 0.347(5) 0.313(2) 0.118(17) Uiso 0.50 1 d P
H28A H 0.3418 0.3078 0.3607 0.177 Uiso 0.50 1 calc PR
H28B H 0.2368 0.3157 0.2988 0.177 Uiso 0.50 1 calc PR
H28C H 0.3124 0.4607 0.3134 0.177 Uiso 0.50 1 calc PR
C21 C 0.295(2) -0.160(4) 0.2864(16) 0.077(10) Uiso 0.50 1 d P
H21 H 0.3249 -0.2344 0.3219 0.092 Uiso 0.50 1 calc PR
C25 C 0.321(2) 0.098(4) 0.2555(18) 0.062(10) Uiso 0.50 1 d P
C22 C 0.237(4) -0.215(7) 0.230(3) 0.10(2) Uiso 0.50 1 d P
H22 H 0.2002 -0.3095 0.2260 0.115 Uiso 0.50 1 calc PR

loop_
_atom_site_aniso_label
_atom_site_aniso_U_11
_atom_site_aniso_U_22
_atom_site_aniso_U_33
_atom_site_aniso_U_23
_atom_site_aniso_U_13
_atom_site_aniso_U_12
Os1 0.0523(4) 0.0354(4) 0.0537(4) 0.0025(3) 0.0084(2) 0.0000(4)
Cl1 0.056(2) 0.043(2) 0.059(2) 0.0057(16) 0.0031(18) 0.0040(17)
Cl2 0.060(2) 0.039(2) 0.063(2) -0.0039(17) 0.0080(19) -0.0018(18)
N1 0.049(7) 0.048(9) 0.048(8) 0.003(6) 0.003(6) 0.004(6)
N3 0.022(6) 0.039(8) 0.068(8) -0.002(6) 0.012(5) 0.004(6)
N5 0.062(7) 0.047(8) 0.026(6) 0.001(5) 0.010(5) -0.015(7)
N7 0.097(9) 0.041(7) 0.039(6) -0.013(5) 0.005(6) 0.019(7)
N2 0.066(8) 0.039(8) 0.047(8) 0.005(6) 0.009(7) -0.009(7)
C3 0.068(10) 0.067(12) 0.041(9) 0.015(8) -0.008(8) 0.030(9)
C2 0.064(11) 0.088(14) 0.061(11) -0.006(10) 0.010(9) -0.002(10)
C1 0.047(9) 0.036(9) 0.076(11) 0.004(8) 0.004(8) 0.015(7)
N4 0.037(7) 0.039(8) 0.059(7) 0.002(6) 0.008(6) -0.003(6)
C6 0.050(9) 0.034(11) 0.062(9) 0.002(6) 0.022(7) 0.018(7)
C5 0.058(9) 0.022(8) 0.075(9) -0.007(8) 0.034(7) -0.009(8)
C4 0.045(9) 0.054(11) 0.061(9) 0.010(7) 0.022(7) -0.008(8)
N6 0.038(7) 0.037(8) 0.071(8) -0.024(6) 0.020(6) -0.009(6)
C9 0.046(10) 0.078(14) 0.060(10) -0.022(9) 0.020(8) 0.006(9)
C8 0.078(11) 0.057(11) 0.030(8) -0.004(8) -0.001(7) -0.019(10)
C7 0.072(11) 0.051(10) 0.048(9) -0.024(9) 0.010(8) -0.015(9)
B1 0.060(12) 0.041(12) 0.078(13) 0.015(9) 0.014(10) -0.001(9)

loop_
_atom_type_symbol
_atom_type_description
_atom_type_scat_dispersion_real
_atom_type_scat_dispersion_imag
_atom_type_scat_source
C C 0.0033 0.0016 'International Tables Vol C Tables 4.2.6.8 and 6.1.1.4'
H H 0.0000 0.0000 'International Tables Vol C Tables 4.2.6.8 and 6.1.1.4'
B B 0.0013 0.0007 'International Tables Vol C Tables 4.2.6.8 and 6.1.1.4'
N N 0.0061 0.0033 'International Tables Vol C Tables 4.2.6.8 and 6.1.1.4'
Cl Cl 0.1484 0.1585 'International Tables Vol C Tables 4.2.6.8 and 6.1.1.4'
Os Os -1.2165 7.6030 'International Tables Vol C Tables 4.2.6.8 and 6.1.1.4'

loop_
_geom_angle_atom_site_label_1
_geom_angle_atom_site_label_2
_geom_angle_atom_site_label_3
_geom_angle
N5 Os1 N3 85.0(4)
N5 Os1 N1 85.8(4)
N3 Os1 N1 89.0(4)
N5 Os1 N7 177.3(4)
N3 Os1 N7 92.4(4)
N1 Os1 N7 94.7(4)
N5 Os1 Cl2 92.5(3)
N3 Os1 Cl2 177.3(3)
N1 Os1 Cl2 89.9(3)
N7 Os1 Cl2 90.2(3)
N5 Os1 Cl1 93.5(3)
N3 Os1 Cl1 89.8(3)
N1 Os1 Cl1 178.7(4)
N7 Os1 Cl1 86.0(3)
Cl2 Os1 Cl1 91.24(11)
C1 N1 N2 109.9(10)
C1 N1 Os1 130.3(10)
N2 N1 Os1 119.7(8)
C4 N3 N4 106.7(11)
C4 N3 Os1 134.6(9)
N4 N3 Os1 118.6(7)
C7 N5 N6 105.0(12)
C7 N5 Os1 134.5(12)
N6 N5 Os1 120.5(9)
C10 N7 Os1 125.6(11)
C10 N7 H7A 105.9
Os1 N7 H7A 105.9
C10 N7 H7B 105.9
Os1 N7 H7B 105.9
H7A N7 H7B 106.2
C3 N2 N1 107.4(10)
C3 N2 B1 134.4(13)
N1 N2 B1 117.9(11)
N2 C3 C2 108.9(13)
N2 C3 H3 125.5
C2 C3 H3 125.5
C3 C2 C1 104.0(13)
C3 C2 H2 128.0
C1 C2 H2 128.0
N1 C1 C2 109.7(13)
N1 C1 H1 125.2
C2 C1 H1 125.2
C6 N4 N3 109.0(9)
C6 N4 B1 131.4(12)
N3 N4 B1 119.5(11)
N4 C6 C5 109.5(11)
N4 C6 H6 125.2
C5 C6 H6 125.2
C6 C5 C4 104.9(12)
C6 C5 H5 127.6
C4 C5 H5 127.6
N3 C4 C5 109.8(12)
N3 C4 H4 125.1
C5 C4 H4 125.1
C9 N6 N5 107.9(12)
C9 N6 B1 135.7(14)
N5 N6 B1 116.3(12)
N6 C9 C8 110.2(14)
N6 C9 H9 124.9
C8 C9 H9 124.9
C7 C8 C9 103.7(14)
C7 C8 H8 128.2
C9 C8 H8 128.2
N5 C7 C8 113.2(15)
N5 C7 H7 123.4
C8 C7 H7 123.4
N2 B1 N4 108.3(13)
N2 B1 N6 110.6(12)
N4 B1 N6 107.9(11)
N2 B1 H1 110.0
N4 B1 H1 110.0
N6 B1 H1 110.0
C10 C11 C12 125(3)
C10 C11 C25 42.3(17)
C12 C11 C25 83(2)
C10 C11 H11 117.6
C12 C11 H11 117.6
C25 C11 H11 159.8
C16 C17 H17A 109.5
C16 C17 H17B 109.5
H17A C17 H17B 109.5
C16 C17 H17C 109.5
H17A C17 H17C 109.5
H17B C17 H17C 109.5
C14 C13 C12 122(3)
C14 C13 C25 36.2(17)
C12 C13 C25 87(2)
C14 C13 C24 27.3(16)
C12 C13 C24 126(3)
C25 C13 C24 42.6(15)
C14 C13 H13 119.2
C12 C13 H13 119.2
C25 C13 H13 150.8
C24 C13 H13 108.2
C13 C14 C15 125(3)
C13 C14 H14 117.7
C15 C14 H14 117.7
C11 C10 N7 117(2)
C11 C10 C15 125(3)
N7 C10 C15 118(3)
C11 C10 C26 47.0(18)
N7 C10 C26 159(2)
C15 C10 C26 79(2)
C11 C12 C13 112(3)
C11 C12 H12 123.8
C13 C12 H12 123.8
C10 C15 C14 110(3)
C10 C15 C16 130(3)
C14 C15 C16 119(3)
C10 C15 C21 96(2)
C14 C15 C21 138(2)
C16 C15 C21 40.2(15)
C16 C18 H18A 109.5
C16 C18 H18B 109.5
H18A C18 H18B 109.5
C16 C18 H18C 109.5
H18A C18 H18C 109.5
H18B C18 H18C 109.5
C17 C16 C15 112(3)
C17 C16 C18 96(2)
C15 C16 C18 109(3)
C17 C16 C19 117(3)
C15 C16 C19 114(2)
C18 C16 C19 107(2)
C17 C16 C23 43(2)
C15 C16 C23 83(2)
C18 C16 C23 76.8(18)
C19 C16 C23 159(2)
C16 C19 H19A 109.5
C16 C19 H19B 109.5
H19A C19 H19B 109.5
C16 C19 H19C 109.5
H19A C19 H19C 109.5
H19B C19 H19C 109.5
C27 C26 C28 119(4)
C27 C26 C29 109(3)
C28 C26 C29 110(3)
C27 C26 C25 112(3)
C28 C26 C25 103(3)
C29 C26 C25 103(3)
C27 C26 C10 153(3)
C28 C26 C10 73(2)
C29 C26 C10 87(2)
C25 C26 C10 41.3(15)
C24 C23 C22 116(4)
C24 C23 C16 80(2)
C22 C23 C16 52(2)
C24 C23 H23 122.1
C22 C23 H23 122.1
C16 C23 H23 138.0
C25 C24 C23 122(3)
C25 C24 C13 62(2)
C23 C24 C13 173(3)
C25 C24 H24 118.9
C23 C24 H24 118.9
C13 C24 H24 57.2
C26 C29 H29A 109.5
C26 C29 H29B 109.5
H29A C29 H29B 109.5
C26 C29 H29C 109.5
H29A C29 H29C 109.5
H29B C29 H29C 109.5
C25 C20 C21 119(3)
C26 C27 H27A 109.5
C26 C27 H27B 109.5
H27A C27 H27B 109.5
C26 C27 H27C 109.5
H27A C27 H27C 109.5
H27B C27 H27C 109.5
C26 C28 H28A 109.5
C26 C28 H28B 109.5
H28A C28 H28B 109.5
C26 C28 H28C 109.5
H28A C28 H28C 109.5
H28B C28 H28C 109.5
C22 C21 C20 129(4)
C22 C21 C15 108(3)
C20 C21 C15 32.2(15)
C22 C21 H21 115.4
C20 C21 H21 115.4
C15 C21 H21 128.9
C20 C25 C24 119(4)
C20 C25 C26 128(3)
C24 C25 C26 112(3)
C20 C25 C13 160(3)
C24 C25 C13 75(3)
C26 C25 C13 37.7(14)
C20 C25 C11 84(3)
C24 C25 C11 146(3)
C26 C25 C11 46.9(16)
C13 C25 C11 77.1(19)
C21 C22 C23 109(4)
C21 C22 H22 125.6
C23 C22 H22 125.6

loop_
_geom_bond_atom_site_label_1
_geom_bond_atom_site_label_2
_geom_bond_distance
Os1 N5 2.042(11)
Os1 N3 2.044(10)
Os1 N1 2.058(10)
Os1 N7 2.126(10)
Os1 Cl2 2.368(3)
Os1 Cl1 2.376(3)
N1 C1 1.291(14)
N1 N2 1.359(13)
N3 C4 1.345(14)
N3 N4 1.354(13)
N5 C7 1.314(16)
N5 N6 1.382(13)
N7 C10 1.36(2)
N7 H7A 0.9200
N7 H7B 0.9200
N2 C3 1.352(13)
N2 B1 1.515(18)
C3 C2 1.387(17)
C3 H3 0.9500
C2 C1 1.412(17)
C2 H2 0.9500
C1 H1 0.9500
N4 C6 1.344(14)
N4 B1 1.525(18)
C6 C5 1.357(16)
C6 H6 0.9500
C5 C4 1.392(15)
C5 H5 0.9500
C4 H4 0.9500
N6 C9 1.325(16)
N6 B1 1.541(18)
C9 C8 1.361(17)
C9 H9 0.9500
C8 C7 1.348(17)
C8 H8 0.9500
C7 H7 0.9500
B1 H1 1.0000
C11 C10 1.31(3)
C11 C12 1.41(4)
C11 C25 1.98(5)
C11 H11 0.9500
C17 C16 1.41(4)
C17 H17A 0.9800
C17 H17B 0.9800
C17 H17C 0.9800
C13 C14 1.35(4)
C13 C12 1.45(4)
C13 C25 1.83(5)
C13 C24 2.00(5)
C13 H13 0.9500
C14 C15 1.46(4)
C14 H14 0.9500
C10 C15 1.43(4)
C10 C26 2.02(4)
C12 H12 0.9500
C15 C16 1.48(4)
C15 C21 1.85(5)
C18 C16 1.49(3)
C18 H18A 0.9800
C18 H18B 0.9800
C18 H18C 0.9800
C16 C19 1.54(3)
C16 C23 2.03(4)
C19 H19A 0.9800
C19 H19B 0.9800
C19 H19C 0.9800
C26 C27 1.43(4)
C26 C28 1.48(5)
C26 C29 1.53(4)
C26 C25 1.67(4)
C23 C24 1.44(4)
C23 C22 1.63(6)
C23 H23 0.9500
C24 C25 1.40(4)
C24 H24 0.9500
C29 H29A 0.9800
C29 H29B 0.9800
C29 H29C 0.9800
C20 C25 1.29(4)
C20 C21 1.47(4)
C27 H27A 0.9800
C27 H27B 0.9800
C27 H27C 0.9800
C28 H28A 0.9800
C28 H28B 0.9800
C28 H28C 0.9800
C21 C22 1.25(5)
C21 H21 0.9500
C22 H22 0.9500

loop_
_geom_torsion_atom_site_label_1
_geom_torsion_atom_site_label_2
_geom_torsion_atom_site_label_3
_geom_torsion_atom_site_label_4
_geom_torsion
N5 Os1 N1 C1 -137.2(12)
N3 Os1 N1 C1 137.8(12)
N7 Os1 N1 C1 45.4(12)
Cl2 Os1 N1 C1 -44.7(12)
Cl1 Os1 N1 C1 165(13)
N5 Os1 N1 N2 46.9(10)
N3 Os1 N1 N2 -38.1(10)
N7 Os1 N1 N2 -130.5(10)
Cl2 Os1 N1 N2 139.4(9)
Cl1 Os1 N1 N2 -11(15)
N5 Os1 N3 C4 133.2(12)
N1 Os1 N3 C4 -140.9(12)
N7 Os1 N3 C4 -46.2(12)
Cl2 Os1 N3 C4 152(5)
Cl1 Os1 N3 C4 39.7(12)
N5 Os1 N3 N4 -48.9(9)
N1 Os1 N3 N4 37.0(9)
N7 Os1 N3 N4 131.7(9)
Cl2 Os1 N3 N4 -30(6)
Cl1 Os1 N3 N4 -142.4(8)
N3 Os1 N5 C7 -134.9(11)
N1 Os1 N5 C7 135.8(12)
N7 Os1 N5 C7 -123(9)
Cl2 Os1 N5 C7 46.1(11)
Cl1 Os1 N5 C7 -45.3(11)
N3 Os1 N5 N6 45.3(8)
N1 Os1 N5 N6 -44.0(8)
N7 Os1 N5 N6 57(9)
Cl2 Os1 N5 N6 -133.7(7)
Cl1 Os1 N5 N6 134.9(7)
N5 Os1 N7 C10 -86(9)
N3 Os1 N7 C10 -74.3(16)
N1 Os1 N7 C10 14.9(16)
Cl2 Os1 N7 C10 104.8(15)
Cl1 Os1 N7 C10 -164.0(16)
C1 N1 N2 C3 3.9(15)
Os1 N1 N2 C3 -179.5(8)
C1 N1 N2 B1 178.3(12)
Os1 N1 N2 B1 -5.1(15)
N1 N2 C3 C2 -3.4(16)
B1 N2 C3 C2 -176.5(14)
N2 C3 C2 C1 1.7(17)
N2 N1 C1 C2 -2.8(16)
Os1 N1 C1 C2 -179.0(9)
C3 C2 C1 N1 0.7(17)
C4 N3 N4 C6 1.3(14)
Os1 N3 N4 C6 -177.2(7)
C4 N3 N4 B1 -175.3(11)
Os1 N3 N4 B1 6.2(15)
N3 N4 C6 C5 -0.7(14)
B1 N4 C6 C5 175.4(13)
N4 C6 C5 C4 -0.2(14)
N4 N3 C4 C5 -1.4(14)
Os1 N3 C4 C5 176.7(8)
C6 C5 C4 N3 1.0(14)
C7 N5 N6 C9 -0.2(13)
Os1 N5 N6 C9 179.7(8)
C7 N5 N6 B1 -179.3(10)
Os1 N5 N6 B1 0.5(13)
N5 N6 C9 C8 1.4(14)
B1 N6 C9 C8 -179.8(13)
N6 C9 C8 C7 -1.9(15)
N6 N5 C7 C8 -1.1(14)
Os1 N5 C7 C8 179.1(8)
C9 C8 C7 N5 1.9(15)
C3 N2 B1 N4 -125.7(15)
N1 N2 B1 N4 61.8(15)
C3 N2 B1 N6 116.3(16)
N1 N2 B1 N6 -56.2(16)
C6 N4 B1 N2 121.0(15)
N3 N4 B1 N2 -63.3(15)
C6 N4 B1 N6 -119.4(14)
N3 N4 B1 N6 56.4(17)
C9 N6 B1 N2 -120.0(16)
N5 N6 B1 N2 58.7(14)
C9 N6 B1 N4 121.7(15)
N5 N6 B1 N4 -59.5(15)
C12 C13 C14 C15 11(5)
C25 C13 C14 C15 -10(3)
C24 C13 C14 C15 -96(5)
C12 C11 C10 N7 -173(2)
C25 C11 C10 N7 -171(3)
C12 C11 C10 C15 11(5)
C25 C11 C10 C15 13(3)
C12 C11 C10 C26 24(2)
C25 C11 C10 C26 26(3)
Os1 N7 C10 C11 52(3)
Os1 N7 C10 C15 -131.7(19)
Os1 N7 C10 C26 87(5)
C10 C11 C12 C13 -4(4)
C25 C11 C12 C13 -6(3)
C14 C13 C12 C11 -6(4)
C25 C13 C12 C11 6(3)
C24 C13 C12 C11 26(4)
C11 C10 C15 C14 -6(4)
N7 C10 C15 C14 178(2)
C26 C10 C15 C14 -16(2)
C11 C10 C15 C16 -177(3)
N7 C10 C15 C16 7(4)
C26 C10 C15 C16 174(3)
C11 C10 C15 C21 -153(3)
N7 C10 C15 C21 31(3)
C26 C10 C15 C21 -162(2)
C13 C14 C15 C10 -5(4)
C13 C14 C15 C16 167(3)
C13 C14 C15 C21 120(4)
C10 C15 C16 C17 97(4)
C14 C15 C16 C17 -73(4)
C21 C15 C16 C17 59(3)
C10 C15 C16 C18 -158(3)
C14 C15 C16 C18 32(4)
C21 C15 C16 C18 164(3)
C10 C15 C16 C19 -39(4)
C14 C15 C16 C19 152(3)
C21 C15 C16 C19 -77(3)
C10 C15 C16 C23 129(3)
C14 C15 C16 C23 -41(3)
C21 C15 C16 C23 90(2)
C11 C10 C26 C27 -134(7)
N7 C10 C26 C27 -179(5)
C15 C10 C26 C27 35(6)
C11 C10 C26 C28 -13(3)
N7 C10 C26 C28 -58(6)
C15 C10 C26 C28 156(3)
C11 C10 C26 C29 98(3)
N7 C10 C26 C29 54(6)
C15 C10 C26 C29 -92(2)
C11 C10 C26 C25 -148(3)
N7 C10 C26 C25 167(6)
C15 C10 C26 C25 21(2)
C17 C16 C23 C24 148(4)
C15 C16 C23 C24 14(2)
C18 C16 C23 C24 -97(2)
C19 C16 C23 C24 160(6)
C17 C16 C23 C22 14(5)
C15 C16 C23 C22 -120(4)
C18 C16 C23 C22 128(3)
C19 C16 C23 C22 25(7)
C22 C23 C24 C25 10(5)
C16 C23 C24 C25 -29(3)
C22 C23 C24 C13 -118(23)
C16 C23 C24 C13 -156(24)
C14 C13 C24 C25 60(4)
C12 C13 C24 C25 -30(3)
C14 C13 C24 C23 -169(26)
C12 C13 C24 C23 100(24)
C25 C13 C24 C23 131(25)
C25 C20 C21 C22 -28(6)
C25 C20 C21 C15 28(3)
C10 C15 C21 C22 140(4)
C14 C15 C21 C22 11(6)
C16 C15 C21 C22 -68(4)
C10 C15 C21 C20 3(3)
C14 C15 C21 C20 -126(6)
C16 C15 C21 C20 155(4)
C21 C20 C25 C24 15(5)
C21 C20 C25 C26 -174(3)
C21 C20 C25 C13 148(7)
C21 C20 C25 C11 168(3)
C23 C24 C25 C20 -9(5)
C13 C24 C25 C20 165(4)
C23 C24 C25 C26 178(3)
C13 C24 C25 C26 -8(2)
C23 C24 C25 C13 -174(3)
C23 C24 C25 C11 -137(5)
C13 C24 C25 C11 37(5)
C27 C26 C25 C20 -177(4)
C28 C26 C25 C20 -48(5)
C29 C26 C25 C20 66(4)
C10 C26 C25 C20 -4(3)
C27 C26 C25 C24 -5(4)
C28 C26 C25 C24 124(3)
C29 C26 C25 C24 -122(3)
C10 C26 C25 C24 168(4)
C27 C26 C25 C13 -17(3)
C28 C26 C25 C13 112(4)
C29 C26 C25 C13 -134(4)
C10 C26 C25 C13 156(3)
C27 C26 C25 C11 -153(4)
C28 C26 C25 C11 -24(2)
C29 C26 C25 C11 91(3)
C10 C26 C25 C11 20(2)
C14 C13 C25 C20 179(10)
C12 C13 C25 C20 17(9)
C24 C13 C25 C20 -139(9)
C14 C13 C25 C24 -43(3)
C12 C13 C25 C24 156(3)
C14 C13 C25 C26 126(4)
C12 C13 C25 C26 -36(2)
C24 C13 C25 C26 168(3)
C14 C13 C25 C11 158(3)
C12 C13 C25 C11 -4.1(19)
C24 C13 C25 C11 -160(3)
C10 C11 C25 C20 13(2)
C12 C11 C25 C20 -169(3)
C10 C11 C25 C24 149(6)
C12 C11 C25 C24 -32(6)
C10 C11 C25 C26 -148(3)
C12 C11 C25 C26 30.4(19)
C10 C11 C25 C13 -174(3)
C12 C11 C25 C13 4(2)
C20 C21 C22 C23 27(7)
C15 C21 C22 C23 0(5)
C24 C23 C22 C21 -18(6)
C16 C23 C22 C21 34(3)
